data_8102781
loop_
_publ_author_name
'Xue-Wen Zhu'
'Hong-Wei Hou'
'Heng-Yu Qian'
'Chun-Xia Zhang'

_publ_section_title
;
 Crystal structure of 4-aminopyridinium
 2-(pyridine-4-ylcarbamoyl)benzoate hydrate, [C5H7N2][C13H9N2O4]
 &#x00B7; H2O
;
_journal_issue 3
_journal_name_full 'Zeitschrift f\"ur Kristallographie - New Crystal Structures'
_journal_page_first 593
_journal_volume 225
_journal_year 2010
_chemical_absolute_configuration unk
_chemical_formula_moiety 'C13 H9 N2 O3, C5 H7 N2, H2 O'
_chemical_formula_sum 'C18 H18 N4 O4'
_chemical_formula_weight 354.36
_space_group_IT_number 2
_symmetry_cell_setting triclinic
_symmetry_Int_Tables_number 2
_symmetry_space_group_name_Hall '-P 1'
_symmetry_space_group_name_H-M 'P -1'
_atom_sites_solution_hydrogens geom
_atom_sites_solution_primary direct
_atom_sites_solution_secondary difmap
_audit_creation_method SHELXL-97
_audit_update_record
;
2010-05-21 # Formatted by publCIF
;
_cell_angle_alpha 97.451(10)
_cell_angle_beta 96.45(3)
_cell_angle_gamma 96.82(2)
_cell_formula_units_Z 2
_cell_length_a 8.2523(17)
_cell_length_b 9.7476(19)
_cell_length_c 10.918(2)
_cell_measurement_reflns_used 500
_cell_measurement_temperature 291(2)
_cell_measurement_theta_max 26.5
_cell_measurement_theta_min 2.1
_cell_volume 857.4(3)
_computing_cell_refinement 'CrysAlisPro, Oxford Diffraction Ltd.'
_computing_data_collection 'CrysAlisPro, Oxford Diffraction Ltd.'
_computing_data_reduction 'CrysAlisPro, Oxford Diffraction Ltd.'
_computing_molecular_graphics 'XP in SHELXTL (Sheldrick, 2008)'
_computing_publication_material SHELXTL
_computing_structure_refinement 'SHELXL-97 (Sheldrick, 1997)'
_computing_structure_solution 'SHELXS-97 (Sheldrick, 1990)'
_diffrn_ambient_temperature 291(2)
_diffrn_measured_fraction_theta_full 0.965
_diffrn_measured_fraction_theta_max 0.965
_diffrn_measurement_device_type 'Xcalibur, Eos, Gemini'
_diffrn_measurement_method '\f and \w'
_diffrn_radiation_monochromator graphite
_diffrn_radiation_probe x-ray
_diffrn_radiation_type MoK\a
_diffrn_radiation_wavelength 0.71073
_diffrn_reflns_av_R_equivalents 0.0165
_diffrn_reflns_av_sigmaI/netI 0.0277
_diffrn_reflns_limit_h_max 9
_diffrn_reflns_limit_h_min -9
_diffrn_reflns_limit_k_max 12
_diffrn_reflns_limit_k_min -12
_diffrn_reflns_limit_l_max 13
_diffrn_reflns_limit_l_min -12
_diffrn_reflns_number 6366
_diffrn_reflns_theta_full 26.50
_diffrn_reflns_theta_max 26.50
_diffrn_reflns_theta_min 2.13
_diffrn_source 'fine-focus sealed tube'
_diffrn_standards_decay_% 0
_diffrn_standards_interval_time 0
_diffrn_standards_number 3432
_exptl_absorpt_coefficient_mu 0.100
_exptl_absorpt_correction_T_max 0.9784
_exptl_absorpt_correction_T_min 0.9727
_exptl_absorpt_correction_type multi-scan
_exptl_absorpt_process_details '(SADABS; Sheldrick, 1996)'
_exptl_crystal_colour colourless
_exptl_crystal_density_diffrn 1.373
_exptl_crystal_density_method 'not measured'
_exptl_crystal_description block
_exptl_crystal_F_000 372
_exptl_crystal_recrystallization_method water
_exptl_crystal_size_max 0.28
_exptl_crystal_size_mid 0.24
_exptl_crystal_size_min 0.22
_refine_diff_density_max 0.203
_refine_diff_density_min -0.167
_refine_diff_density_rms 0.034
_refine_ls_extinction_method none
_refine_ls_goodness_of_fit_ref 1.026
_refine_ls_hydrogen_treatment constr
_refine_ls_matrix_type full
_refine_ls_number_parameters 235
_refine_ls_number_reflns 3432
_refine_ls_number_restraints 0
_refine_ls_restrained_S_all 1.026
_refine_ls_R_factor_all 0.0578
_refine_ls_R_factor_gt 0.0475
_refine_ls_shift/su_max 0.000
_refine_ls_shift/su_mean 0.000
_refine_ls_structure_factor_coef Fsqd
_refine_ls_weighting_details 'calc w=1/[\s^2^(Fo^2^)+(0.0400P)^2^+0.3300P] where P=(Fo^2^+2Fc^2^)/3'
_refine_ls_weighting_scheme calc
_refine_ls_wR_factor_gt 0.1008
_refine_ls_wR_factor_ref 0.1071
_reflns_number_gt 2910
_reflns_number_total 3432
_reflns_threshold_expression >2sigma(I)
_cod_data_source_file 1267-3081.cff
_cod_data_source_block 080227a
_cod_original_cell_volume 857.3(3)
_cod_original_sg_symbol_Hall '-p 1'
_cod_database_code 8102781

loop_
_symmetry_equiv_pos_as_xyz
'x, y, z'
'-x, -y, -z'

loop_
_atom_site_label
_atom_site_type_symbol
_atom_site_fract_x
_atom_site_fract_y
_atom_site_fract_z
_atom_site_U_iso_or_equiv
_atom_site_adp_type
_atom_site_occupancy
_atom_site_symmetry_multiplicity
_atom_site_calc_flag
_atom_site_refinement_flags
_atom_site_disorder_assembly
_atom_site_disorder_group
C1 C 1.2146(2) 0.66049(16) 0.74167(14) 0.0334(4) Uani 1 1 d . . .
C2 C 1.2002(3) 0.61967(19) 0.61342(16) 0.0461(4) Uani 1 1 d . . .
H2 H 1.0972 0.5858 0.5692 0.055 Uiso 1 1 calc R . .
C3 C 1.3375(3) 0.6289(2) 0.55076(17) 0.0567(6) Uani 1 1 d . . .
H3 H 1.3265 0.6003 0.4652 0.068 Uiso 1 1 calc R . .
C4 C 1.4898(3) 0.6802(2) 0.61531(18) 0.0538(5) Uani 1 1 d . . .
H4 H 1.5822 0.6843 0.5737 0.065 Uiso 1 1 calc R . .
C5 C 1.5061(2) 0.72584(19) 0.74184(17) 0.0439(4) Uani 1 1 d . . .
H5 H 1.6090 0.7630 0.7846 0.053 Uiso 1 1 calc R . .
C6 C 1.3694(2) 0.71644(16) 0.80545(14) 0.0333(4) Uani 1 1 d . . .
C7 C 1.38546(19) 0.77822(16) 0.94061(14) 0.0324(3) Uani 1 1 d . . .
C8 C 1.55409(19) 0.77529(16) 1.14193(14) 0.0319(3) Uani 1 1 d . . .
C9 C 1.5268(2) 0.90096(18) 1.20534(16) 0.0424(4) Uani 1 1 d . . .
H9 H 1.4657 0.9604 1.1656 0.051 Uiso 1 1 calc R . .
C10 C 1.5922(3) 0.9361(2) 1.32872(17) 0.0509(5) Uani 1 1 d . . .
H10 H 1.5738 1.0213 1.3700 0.061 Uiso 1 1 calc R . .
C11 C 1.7012(2) 0.73498(19) 1.33100(16) 0.0458(4) Uani 1 1 d . . .
H11 H 1.7605 0.6766 1.3737 0.055 Uiso 1 1 calc R . .
C12 C 1.6419(2) 0.68950(18) 1.20817(16) 0.0401(4) Uani 1 1 d . . .
H12 H 1.6602 0.6028 1.1699 0.048 Uiso 1 1 calc R . .
C13 C 1.0676(2) 0.63049(16) 0.80891(15) 0.0351(4) Uani 1 1 d . . .
C14 C 0.0726(2) 0.98149(18) 0.29333(15) 0.0381(4) Uani 1 1 d . . .
C15 C -0.0181(2) 0.96812(19) 0.17414(16) 0.0422(4) Uani 1 1 d . . .
H15 H -0.0673 1.0428 0.1492 0.051 Uiso 1 1 calc R . .
C16 C -0.0333(2) 0.8467(2) 0.09628(17) 0.0475(5) Uani 1 1 d . . .
H16 H -0.0914 0.8392 0.0171 0.057 Uiso 1 1 calc R . .
C17 C 0.1149(3) 0.7433(2) 0.2444(2) 0.0562(5) Uani 1 1 d . . .
H17 H 0.1587 0.6651 0.2670 0.067 Uiso 1 1 calc R . .
C18 C 0.1349(2) 0.8615(2) 0.32720(18) 0.0481(5) Uani 1 1 d . . .
H18 H 0.1899 0.8636 0.4067 0.058 Uiso 1 1 calc R . .
N1 N 1.50551(16) 0.73185(14) 1.01441(12) 0.0351(3) Uani 1 1 d . . .
H1 H 1.5569 0.6693 0.9789 0.042 Uiso 1 1 calc R . .
N2 N 1.6799(2) 0.85670(17) 1.39332(13) 0.0497(4) Uani 1 1 d . . .
N3 N 0.0332(2) 0.73684(17) 0.13046(15) 0.0532(4) Uani 1 1 d . . .
H3A H 0.0234 0.6611 0.0786 0.064 Uiso 1 1 calc R . .
N4 N 0.0983(2) 1.10187(16) 0.36977(14) 0.0539(4) Uani 1 1 d . . .
H4A H 0.1543 1.1079 0.4421 0.065 Uiso 1 1 calc R . .
H4B H 0.0590 1.1738 0.3469 0.065 Uiso 1 1 calc R . .
O1 O 1.09076(14) 0.57624(12) 0.90652(10) 0.0407(3) Uani 1 1 d . . .
O2 O 0.93105(15) 0.65572(15) 0.76156(13) 0.0566(4) Uani 1 1 d . . .
O3 O 1.29937(15) 0.86381(13) 0.97698(11) 0.0433(3) Uani 1 1 d . . .
O4 O 0.70695(15) 0.53877(14) 0.91350(12) 0.0494(3) Uani 1 1 d . . .
H4D H 0.7732 0.4926 0.9684 0.059 Uiso 1 1 d R . .
H4C H 0.7802 0.5749 0.8602 0.059 Uiso 1 1 d R . .

loop_
_atom_site_aniso_label
_atom_site_aniso_U_11
_atom_site_aniso_U_22
_atom_site_aniso_U_33
_atom_site_aniso_U_23
_atom_site_aniso_U_13
_atom_site_aniso_U_12
C1 0.0426(9) 0.0312(8) 0.0273(8) 0.0074(6) 0.0005(7) 0.0090(7)
C2 0.0611(12) 0.0449(10) 0.0309(9) 0.0045(7) -0.0032(8) 0.0117(9)
C3 0.0875(16) 0.0604(13) 0.0276(9) 0.0071(8) 0.0136(10) 0.0257(12)
C4 0.0629(13) 0.0637(13) 0.0451(11) 0.0178(9) 0.0249(10) 0.0226(10)
C5 0.0441(10) 0.0496(10) 0.0424(10) 0.0141(8) 0.0099(8) 0.0122(8)
C6 0.0402(9) 0.0335(8) 0.0290(8) 0.0104(6) 0.0037(7) 0.0109(7)
C7 0.0325(8) 0.0324(8) 0.0327(8) 0.0080(6) 0.0029(6) 0.0037(7)
C8 0.0306(8) 0.0355(8) 0.0290(8) 0.0068(6) 0.0016(6) 0.0023(6)
C9 0.0493(11) 0.0388(9) 0.0383(9) 0.0049(7) -0.0035(8) 0.0117(8)
C10 0.0672(13) 0.0433(10) 0.0389(10) -0.0018(8) -0.0043(9) 0.0126(9)
C11 0.0548(11) 0.0458(10) 0.0367(9) 0.0138(8) -0.0041(8) 0.0080(8)
C12 0.0481(10) 0.0353(9) 0.0369(9) 0.0069(7) 0.0000(8) 0.0088(7)
C13 0.0396(9) 0.0302(8) 0.0340(8) 0.0046(6) -0.0019(7) 0.0043(7)
C14 0.0420(10) 0.0380(9) 0.0337(8) 0.0043(7) 0.0023(7) 0.0059(7)
C15 0.0443(10) 0.0451(10) 0.0362(9) 0.0101(8) -0.0017(7) 0.0038(8)
C16 0.0462(11) 0.0583(12) 0.0341(9) 0.0015(8) 0.0029(8) -0.0008(9)
C17 0.0572(13) 0.0456(11) 0.0650(13) 0.0013(9) -0.0004(10) 0.0185(9)
C18 0.0545(12) 0.0458(10) 0.0423(10) 0.0061(8) -0.0060(8) 0.0122(9)
N1 0.0372(8) 0.0371(7) 0.0305(7) 0.0022(6) -0.0006(6) 0.0109(6)
N2 0.0637(10) 0.0502(9) 0.0323(8) 0.0045(7) -0.0044(7) 0.0072(8)
N3 0.0539(10) 0.0476(9) 0.0524(10) -0.0127(8) 0.0056(8) 0.0066(8)
N4 0.0756(12) 0.0404(8) 0.0408(8) 0.0004(7) -0.0148(8) 0.0143(8)
O1 0.0451(7) 0.0443(7) 0.0352(6) 0.0138(5) 0.0037(5) 0.0084(5)
O2 0.0377(7) 0.0715(10) 0.0652(9) 0.0332(7) -0.0023(6) 0.0090(6)
O3 0.0447(7) 0.0470(7) 0.0389(6) 0.0016(5) 0.0010(5) 0.0181(6)
O4 0.0429(7) 0.0564(8) 0.0539(8) 0.0151(6) 0.0079(6) 0.0181(6)

loop_
_atom_type_symbol
_atom_type_description
_atom_type_scat_dispersion_real
_atom_type_scat_dispersion_imag
_atom_type_scat_source
C C 0.0033 0.0016 'International Tables Vol C Tables 4.2.6.8 and 6.1.1.4'
H H 0.0000 0.0000 'International Tables Vol C Tables 4.2.6.8 and 6.1.1.4'
N N 0.0061 0.0033 'International Tables Vol C Tables 4.2.6.8 and 6.1.1.4'
O O 0.0106 0.0060 'International Tables Vol C Tables 4.2.6.8 and 6.1.1.4'

loop_
_geom_angle_atom_site_label_1
_geom_angle_atom_site_label_2
_geom_angle_atom_site_label_3
_geom_angle
_geom_angle_site_symmetry_1
_geom_angle_site_symmetry_3
_geom_angle_publ_flag
C2 C1 C6 118.58(16) . . ?
C2 C1 C13 119.27(16) . . ?
C6 C1 C13 121.88(14) . . ?
C3 C2 C1 120.89(18) . . ?
C3 C2 H2 119.6 . . ?
C1 C2 H2 119.6 . . ?
C4 C3 C2 119.86(17) . . ?
C4 C3 H3 120.1 . . ?
C2 C3 H3 120.1 . . ?
C3 C4 C5 120.21(18) . . ?
C3 C4 H4 119.9 . . ?
C5 C4 H4 119.9 . . ?
C4 C5 C6 120.32(18) . . ?
C4 C5 H5 119.8 . . ?
C6 C5 H5 119.8 . . ?
C5 C6 C1 120.08(15) . . ?
C5 C6 C7 119.89(15) . . ?
C1 C6 C7 119.81(14) . . ?
O3 C7 N1 124.64(15) . . ?
O3 C7 C6 121.41(14) . . ?
N1 C7 C6 113.94(14) . . ?
C9 C8 C12 117.69(15) . . ?
C9 C8 N1 124.28(14) . . ?
C12 C8 N1 117.96(14) . . ?
C10 C9 C8 118.50(16) . . ?
C10 C9 H9 120.7 . . ?
C8 C9 H9 120.7 . . ?
N2 C10 C9 124.77(17) . . ?
N2 C10 H10 117.6 . . ?
C9 C10 H10 117.6 . . ?
N2 C11 C12 124.63(16) . . ?
N2 C11 H11 117.7 . . ?
C12 C11 H11 117.7 . . ?
C11 C12 C8 118.83(16) . . ?
C11 C12 H12 120.6 . . ?
C8 C12 H12 120.6 . . ?
O2 C13 O1 124.77(16) . . ?
O2 C13 C1 118.23(14) . . ?
O1 C13 C1 116.93(14) . . ?
N4 C14 C18 121.73(16) . . ?
N4 C14 C15 121.46(16) . . ?
C18 C14 C15 116.81(16) . . ?
C16 C15 C14 119.76(17) . . ?
C16 C15 H15 120.1 . . ?
C14 C15 H15 120.1 . . ?
N3 C16 C15 121.42(17) . . ?
N3 C16 H16 119.3 . . ?
C15 C16 H16 119.3 . . ?
N3 C17 C18 120.99(18) . . ?
N3 C17 H17 119.5 . . ?
C18 C17 H17 119.5 . . ?
C17 C18 C14 120.11(18) . . ?
C17 C18 H18 119.9 . . ?
C14 C18 H18 119.9 . . ?
C7 N1 C8 126.91(14) . . ?
C7 N1 H1 116.5 . . ?
C8 N1 H1 116.5 . . ?
C11 N2 C10 115.54(15) . . ?
C16 N3 C17 120.78(16) . . ?
C16 N3 H3A 119.6 . . ?
C17 N3 H3A 119.6 . . ?
C14 N4 H4A 120.0 . . ?
C14 N4 H4B 120.0 . . ?
H4A N4 H4B 120.0 . . ?
H4D O4 H4C 104.9 . . ?

loop_
_geom_bond_atom_site_label_1
_geom_bond_atom_site_label_2
_geom_bond_distance
_geom_bond_site_symmetry_2
_geom_bond_publ_flag
C1 C2 1.393(2) . ?
C1 C6 1.397(2) . ?
C1 C13 1.505(2) . ?
C2 C3 1.388(3) . ?
C2 H2 0.9300 . ?
C3 C4 1.373(3) . ?
C3 H3 0.9300 . ?
C4 C5 1.382(3) . ?
C4 H4 0.9300 . ?
C5 C6 1.390(2) . ?
C5 H5 0.9300 . ?
C6 C7 1.505(2) . ?
C7 O3 1.2152(19) . ?
C7 N1 1.363(2) . ?
C8 C9 1.382(2) . ?
C8 C12 1.390(2) . ?
C8 N1 1.400(2) . ?
C9 C10 1.377(2) . ?
C9 H9 0.9300 . ?
C10 N2 1.334(2) . ?
C10 H10 0.9300 . ?
C11 N2 1.330(2) . ?
C11 C12 1.372(2) . ?
C11 H11 0.9300 . ?
C12 H12 0.9300 . ?
C13 O2 1.251(2) . ?
C13 O1 1.2555(19) . ?
C14 N4 1.329(2) . ?
C14 C18 1.408(2) . ?
C14 C15 1.409(2) . ?
C15 C16 1.349(3) . ?
C15 H15 0.9300 . ?
C16 N3 1.336(3) . ?
C16 H16 0.9300 . ?
C17 N3 1.337(3) . ?
C17 C18 1.350(3) . ?
C17 H17 0.9300 . ?
C18 H18 0.9300 . ?
N1 H1 0.8600 . ?
N3 H3A 0.8600 . ?
N4 H4A 0.8600 . ?
N4 H4B 0.8600 . ?
O4 H4D 0.9566 . ?
O4 H4C 0.9536 . ?

loop_
_geom_hbond_atom_site_label_D
_geom_hbond_atom_site_label_H
_geom_hbond_atom_site_label_A
_geom_hbond_distance_DH
_geom_hbond_distance_HA
_geom_hbond_distance_DA
_geom_hbond_angle_DHA
_geom_hbond_site_symmetry_A
N1 H1 O4 0.86 2.00 2.8524(19) 171.2 1_655
N3 H3A O1 0.86 2.11 2.846(2) 142.9 1_454
N3 H3A O1 0.86 2.43 3.061(2) 131.2 2_666
N4 H4A N2 0.86 2.10 2.948(2) 170.6 2_777
N4 H4B O2 0.86 2.16 2.938(2) 150.0 2_676
C15 H15 O3 0.93 2.56 3.397(2) 150.2 2_676
O4 H4D O1 0.96 1.91 2.8607(18) 172.2 2_767

loop_
_geom_torsion_atom_site_label_1
_geom_torsion_atom_site_label_2
_geom_torsion_atom_site_label_3
_geom_torsion_atom_site_label_4
_geom_torsion
_geom_torsion_site_symmetry_1
_geom_torsion_site_symmetry_2
_geom_torsion_site_symmetry_3
_geom_torsion_site_symmetry_4
_geom_torsion_publ_flag
C6 C1 C2 C3 2.6(3) . . . . ?
C13 C1 C2 C3 -171.52(16) . . . . ?
C1 C2 C3 C4 -0.7(3) . . . . ?
C2 C3 C4 C5 -1.6(3) . . . . ?
C3 C4 C5 C6 1.9(3) . . . . ?
C4 C5 C6 C1 0.1(3) . . . . ?
C4 C5 C6 C7 -174.45(16) . . . . ?
C2 C1 C6 C5 -2.3(2) . . . . ?
C13 C1 C6 C5 171.68(15) . . . . ?
C2 C1 C6 C7 172.24(14) . . . . ?
C13 C1 C6 C7 -13.8(2) . . . . ?
C5 C6 C7 O3 124.15(18) . . . . ?
C1 C6 C7 O3 -50.4(2) . . . . ?
C5 C6 C7 N1 -54.4(2) . . . . ?
C1 C6 C7 N1 131.07(15) . . . . ?
C12 C8 C9 C10 2.0(3) . . . . ?
N1 C8 C9 C10 -174.96(17) . . . . ?
C8 C9 C10 N2 -0.6(3) . . . . ?
N2 C11 C12 C8 0.5(3) . . . . ?
C9 C8 C12 C11 -2.0(3) . . . . ?
N1 C8 C12 C11 175.20(16) . . . . ?
C2 C1 C13 O2 -45.0(2) . . . . ?
C6 C1 C13 O2 141.04(17) . . . . ?
C2 C1 C13 O1 132.14(16) . . . . ?
C6 C1 C13 O1 -41.8(2) . . . . ?
N4 C14 C15 C16 176.04(18) . . . . ?
C18 C14 C15 C16 -3.8(3) . . . . ?
C14 C15 C16 N3 1.3(3) . . . . ?
N3 C17 C18 C14 -1.5(3) . . . . ?
N4 C14 C18 C17 -176.0(2) . . . . ?
C15 C14 C18 C17 3.8(3) . . . . ?
O3 C7 N1 C8 -1.7(3) . . . . ?
C6 C7 N1 C8 176.76(14) . . . . ?
C9 C8 N1 C7 -21.7(3) . . . . ?
C12 C8 N1 C7 161.32(16) . . . . ?
C12 C11 N2 C10 0.9(3) . . . . ?
C9 C10 N2 C11 -0.9(3) . . . . ?
C15 C16 N3 C17 1.2(3) . . . . ?
C18 C17 N3 C16 -1.2(3) . . . . ?

loop_
_cod_related_entry_id
_cod_related_entry_database
_cod_related_entry_code
1 ChemSpider 30653992
